data_7229484
loop_
_publ_author_name
'Takeda, Takashi'
'Noro, Shin-ichiro'
'Nakamura, Takayoshi'
'Suzuki, Yasutaka'
'Kawamata, Jun'
'Akutagawa, Tomoyuki'

_publ_section_title
;
 Selective MeCN/EtCN sorption and preferential inclusion of substituted
 benzenes in a cage structure with arylsulfonamide-armed anthraquinones
;
_journal_issue 1
_journal_name_full CrystEngComm
_journal_page_first 17
_journal_paper_doi 10.1039/C7CE01752A
_journal_volume 20
_journal_year 2018
_chemical_formula_moiety 'C30 H25 N3 O6 S2'
_chemical_formula_sum 'C30 H25 N3 O6 S2'
_chemical_formula_weight 587.66
_space_group_crystal_system triclinic
_space_group_IT_number 2
_space_group_name_Hall '-P 1'
_space_group_name_H-M_alt 'P -1'
_symmetry_space_group_name_Hall '-P 1'
_symmetry_space_group_name_H-M 'P -1'
_atom_sites_solution_hydrogens geom
_atom_sites_solution_primary direct
_atom_sites_solution_secondary difmap
_audit_update_record
;
2017-05-15 deposited with the CCDC.
2017-11-02 downloaded from the CCDC.
;
_cell_angle_alpha 86.7619(9)
_cell_angle_beta 79.0870(8)
_cell_angle_gamma 86.3097(11)
_cell_formula_units_Z 2
_cell_length_a 8.70878(16)
_cell_length_b 12.5376(2)
_cell_length_c 12.6766(2)
_cell_measurement_reflns_used 8375
_cell_measurement_temperature 100
_cell_measurement_theta_max 68.20
_cell_measurement_theta_min 3.54
_cell_volume 1354.89(4)
_computing_cell_refinement 'RAPID AUTO'
_computing_data_collection 'RAPID AUTO (Rigaku, ????)'
_computing_data_reduction 'RAPID AUTO'
_computing_molecular_graphics 'CrystalStructure 4.1'
_computing_publication_material 'CrystalStructure 4.1 (Rigaku, 2014)'
_computing_structure_refinement 'SHELXL2013 (Sheldrick, 2008)'
_computing_structure_solution 'SIR2011 (Burla, et al., 2012)'
_diffrn_ambient_temperature 100
_diffrn_detector_area_resol_mean 10.000
_diffrn_measured_fraction_theta_full 0.981
_diffrn_measured_fraction_theta_max 0.980
_diffrn_measurement_device_type 'Rigaku R-AXIS RAPID'
_diffrn_measurement_method \w
_diffrn_radiation_type 'Cu K\a'
_diffrn_radiation_wavelength 1.54187
_diffrn_reflns_av_R_equivalents 0.0744
_diffrn_reflns_Laue_measured_fraction_full 0.981
_diffrn_reflns_Laue_measured_fraction_max 0.980
_diffrn_reflns_limit_h_max 10
_diffrn_reflns_limit_h_min -10
_diffrn_reflns_limit_k_max 15
_diffrn_reflns_limit_k_min -14
_diffrn_reflns_limit_l_max 15
_diffrn_reflns_limit_l_min -14
_diffrn_reflns_number 14710
_diffrn_reflns_point_group_measured_fraction_full 0.981
_diffrn_reflns_point_group_measured_fraction_max 0.980
_diffrn_reflns_theta_full 67.687
_diffrn_reflns_theta_max 68.202
_diffrn_reflns_theta_min 3.536
_diffrn_standards_number 0
_exptl_absorpt_coefficient_mu 2.214
_exptl_absorpt_correction_T_max 0.895
_exptl_absorpt_correction_T_min 0.884
_exptl_absorpt_correction_type numerical
_exptl_absorpt_process_details 'NUMABS (Rigaku, 1999)'
_exptl_crystal_colour unknown
_exptl_crystal_density_diffrn 1.440
_exptl_crystal_density_method 'not measured'
_exptl_crystal_description unknown
_exptl_crystal_F_000 612.00
_exptl_crystal_recrystallization_method 'Re-crystallisation from solvent'
_exptl_crystal_size_max 0.200
_exptl_crystal_size_mid 0.150
_exptl_crystal_size_min 0.050
_refine_diff_density_max 0.49
_refine_diff_density_min -0.59
_refine_ls_extinction_method none
_refine_ls_goodness_of_fit_ref 1.104
_refine_ls_hydrogen_treatment constr
_refine_ls_number_parameters 390
_refine_ls_number_reflns 4849
_refine_ls_number_restraints 0
_refine_ls_R_factor_all 0.0661
_refine_ls_R_factor_gt 0.0514
_refine_ls_shift/su_max 0.000
_refine_ls_structure_factor_coef Fsqd
_refine_ls_weighting_details 'w = 1/[\s^2^(Fo^2^)+(0.0869P)^2^+0.2295P] where P=(Fo^2^+2Fc^2^)/3'
_refine_ls_weighting_scheme calc
_refine_ls_wR_factor_gt 0.1429
_refine_ls_wR_factor_ref 0.1506
_reflns_number_gt 3950
_reflns_number_total 4849
_reflns_threshold_expression F^2^>2.0\s(F^2^)
_cod_data_source_file c7ce01752a2.cif
_cod_data_source_block 150911TT
_cod_depositor_comments 'Adding full bibliography for 7229477--7229489.cif.'
_cod_database_code 7229484
_shelxl_res_file
;

    shelxl.res created by SHELXL-2014/7

TITL 150911TT
CELL  1.54187 8.70878 12.53759 12.67664 86.76190 79.08700 86.30970
ZERR  2 0.00016 0.00023 0.00023 0.00090 0.00080 0.00110
LATT 1
SFAC C H O N S
UNIT 60 50 12 6 4
L.S. 10
FMAP 2
PLAN -21
WPDB -2
HTAB
BOND $H
CONF
LIST 4
TEMP -173.0
ACTA
SIZE 0.200 0.150 0.050
WGHT    0.086900    0.229500
FVAR       1.12405
S1    5    0.449549   -0.238040    0.287555    11.00000    0.02158    0.02170 =
         0.02261    0.00150   -0.00478    0.00211
S2    5    0.268376    0.350216    0.146672    11.00000    0.02321    0.01819 =
         0.02621   -0.00340   -0.00184    0.00005
O1    3    0.371466    0.034564    0.125134    11.00000    0.02977    0.02149 =
         0.02462   -0.00223   -0.00874    0.00111
O2    3    0.098560   -0.081986   -0.194015    11.00000    0.04914    0.02871 =
         0.03094   -0.00414   -0.01875   -0.00036
O3    3    0.363253    0.337877    0.227479    11.00000    0.02682    0.02718 =
         0.03329   -0.00789   -0.00748   -0.00040
O4    3    0.299956    0.431313    0.062463    11.00000    0.03093    0.01937 =
         0.03496    0.00060    0.00347   -0.00259
O5    3    0.539892   -0.335285    0.258513    11.00000    0.02454    0.02248 =
         0.03033    0.00204   -0.00225    0.00577
O6    3    0.501338   -0.168211    0.357714    11.00000    0.02793    0.02946 =
         0.02824   -0.00034   -0.00884    0.00031
N2    4    0.284723    0.232508    0.095346    11.00000    0.02724    0.01694 =
         0.02247   -0.00200   -0.00497    0.00132
H2    2    0.325552    0.181734    0.130756    11.00000    0.03505
N32   4    0.438612   -0.162494    0.178792    11.00000    0.02554    0.01771 =
         0.02258    0.00038   -0.00314   -0.00002
H32   2    0.436471   -0.102445    0.190492    11.00000    0.03798
N34   4    0.271285    0.079578    0.377981    11.00000    0.04683    0.04008 =
         0.05051   -0.00998   -0.00936    0.00603
C1    1    0.225197    0.089149   -0.009813    11.00000    0.01818    0.02233 =
         0.01786   -0.00025    0.00163   -0.00110
C3    1    0.158235    0.058355   -0.095635    11.00000    0.02119    0.02250 =
         0.01929   -0.00008    0.00094   -0.00076
C4    1    0.369869   -0.188966    0.092984    11.00000    0.01837    0.02218 =
         0.01810    0.00019    0.00186   -0.00001
C5    1    0.237439   -0.137438   -0.055619    11.00000    0.02271    0.02211 =
         0.01888   -0.00017    0.00099   -0.00114
C6    1    0.305794   -0.322098   -0.020228    11.00000    0.03248    0.01946 =
         0.02426   -0.00210   -0.00012   -0.00297
AFIX  43
H6    2    0.307347   -0.394901   -0.037695    11.00000   -1.20000
AFIX   0
C7    1    0.146631    0.273473   -0.053491    11.00000    0.02961    0.02082 =
         0.02371    0.00163    0.00060    0.00233
AFIX  43
H7    2    0.140303    0.347281   -0.038897    11.00000   -1.20000
AFIX   0
C8    1    0.059890   -0.399591    0.388597    11.00000    0.02744    0.02705 =
         0.02160   -0.00057   -0.00664   -0.00231
AFIX  43
H8    2    0.030679   -0.471620    0.392473    11.00000   -1.20000
AFIX   0
C9    1    0.145945   -0.188251    0.378542    11.00000    0.03055    0.02317 =
         0.01935   -0.00016   -0.00549    0.00238
AFIX  43
H9    2    0.175754   -0.116380    0.375011    11.00000   -1.20000
AFIX   0
C10   1    0.255788   -0.270969    0.341197    11.00000    0.02208    0.02352 =
         0.01537    0.00090   -0.00226    0.00118
C11   1    0.218993    0.199352    0.011182    11.00000    0.01962    0.02251 =
         0.01916   -0.00009    0.00251   -0.00025
C12   1    0.302586   -0.106967    0.030840    11.00000    0.01894    0.02095 =
         0.01850   -0.00103    0.00134   -0.00109
C13   1    0.084809    0.241080   -0.137530    11.00000    0.03344    0.02537 =
         0.02324    0.00476   -0.00400    0.00406
AFIX  43
H13   2    0.038231    0.292817   -0.181211    11.00000   -1.20000
AFIX   0
C14   1    0.089613    0.133445   -0.159408    11.00000    0.02606    0.02947 =
         0.01960   -0.00039   -0.00280   -0.00024
AFIX  43
H14   2    0.046273    0.111514   -0.217531    11.00000   -1.20000
AFIX   0
C15   1    0.369599   -0.295835    0.065767    11.00000    0.02404    0.02066 =
         0.02351    0.00084    0.00071    0.00148
AFIX  43
H15   2    0.414000   -0.350856    0.107173    11.00000   -1.20000
AFIX   0
C16   1    0.160255   -0.055951   -0.121814    11.00000    0.02430    0.02470 =
         0.02098   -0.00151   -0.00198   -0.00119
C17   1    0.239462   -0.243526   -0.081427    11.00000    0.03013    0.02370 =
         0.02081   -0.00332   -0.00283   -0.00253
AFIX  43
H17   2    0.195697   -0.262170   -0.140618    11.00000   -1.20000
AFIX   0
C18   1   -0.235013    0.400665    0.319895    11.00000    0.02259    0.02377 =
         0.02242   -0.00652   -0.00528   -0.00026
C19   1    0.014272    0.299621    0.296446    11.00000    0.02666    0.02149 =
         0.02429   -0.00065   -0.00850   -0.00070
AFIX  43
H19   2    0.078951    0.241442    0.317487    11.00000   -1.20000
AFIX   0
C20   1   -0.006730   -0.213443    0.420637    11.00000    0.02533    0.02937 =
         0.02125   -0.00078   -0.00507    0.00534
AFIX  43
H20   2   -0.082216   -0.158071    0.445757    11.00000   -1.20000
AFIX   0
C21   1    0.070861    0.368378    0.210413    11.00000    0.02226    0.02005 =
         0.02127   -0.00643   -0.00391   -0.00075
C22   1    0.213634   -0.375799    0.344825    11.00000    0.02786    0.02705 =
         0.01933   -0.00155   -0.00629    0.00272
AFIX  43
H22   2    0.288502   -0.430829    0.317835    11.00000   -1.20000
AFIX   0
C23   1   -0.176462    0.468290    0.232482    11.00000    0.02692    0.02078 =
         0.02462   -0.00425   -0.00658    0.00402
AFIX  43
H23   2   -0.241647    0.525725    0.210564    11.00000   -1.20000
AFIX   0
C24   1   -0.137539    0.316868    0.351196    11.00000    0.02604    0.02527 =
         0.01975    0.00015   -0.00621   -0.00195
AFIX  43
H24   2   -0.176228    0.270891    0.411181    11.00000   -1.20000
AFIX   0
C25   1   -0.217052   -0.345471    0.474112    11.00000    0.02584    0.03887 =
         0.02610   -0.00290   -0.00571    0.00018
AFIX  33
H25A  2   -0.278498   -0.279637    0.496519    11.00000   -1.20000
H25B  2   -0.263189   -0.378596    0.420104    11.00000   -1.20000
H25C  2   -0.217452   -0.395222    0.536621    11.00000   -1.20000
AFIX   0
C26   1   -0.051662   -0.319369    0.426770    11.00000    0.02655    0.03089 =
         0.01650    0.00031   -0.00769   -0.00191
C27   1   -0.023629    0.452525    0.177056    11.00000    0.02990    0.02032 =
         0.02212   -0.00262   -0.00565   -0.00037
AFIX  43
H27   2    0.015799    0.498514    0.117260    11.00000   -1.20000
AFIX   0
C28   1   -0.400701    0.416965    0.380529    11.00000    0.02417    0.03050 =
         0.02724   -0.00281   -0.00370    0.00119
AFIX  33
H28A  2   -0.420711    0.362122    0.438935    11.00000   -1.20000
H28B  2   -0.415116    0.487998    0.410633    11.00000   -1.20000
H28C  2   -0.473943    0.411367    0.331418    11.00000   -1.20000
AFIX   0
C29   1    0.400559    0.088964    0.377433    11.00000    0.04844    0.02552 =
         0.02904   -0.00706   -0.00264    0.00021
C31   1    0.566310    0.100522    0.377290    11.00000    0.04756    0.05284 =
         0.04536   -0.00920    0.00094   -0.01668
H31A  2    0.597307    0.162042    0.321860    11.00000    0.11407
H31B  2    0.611427    0.032311    0.361329    11.00000    0.10710
H31C  2    0.582007    0.130663    0.450906    11.00000    0.05392
C33   1    0.303057    0.007102    0.053820    11.00000    0.01787    0.02169 =
         0.01595   -0.00057    0.00255    0.00119
HKLF 4
 
REM  150911TT
REM R1 =  0.0514 for    3950 Fo > 4sig(Fo)  and  0.0661 for all    4849 data
REM    390 parameters refined using      0 restraints
 
END  
     
WGHT      0.0869      0.2295 

REM Instructions for potential hydrogen bonds
HTAB N2 O1
HTAB N32 O1
HTAB C7 O4
HTAB C9 N34
HTAB C15 O5
EQIV $1 -x+1, -y, -z+1
HTAB C31 O6_$1

REM Highest difference peak  0.490,  deepest hole -0.591,  1-sigma level  0.088
Q1    1  -0.2368 -0.3235  0.5438  11.00000  0.05    0.49
Q2    1   0.2786  0.2874  0.1173  11.00000  0.05    0.49
Q3    1  -0.2704 -0.3121  0.4347  11.00000  0.05    0.47
Q4    1  -0.2258 -0.4282  0.4614  11.00000  0.05    0.47
Q5    1  -0.4734  0.3634  0.3537  11.00000  0.05    0.40
Q6    1  -0.4109  0.4070  0.4721  11.00000  0.05    0.38
Q7    1  -0.4435  0.4838  0.3606  11.00000  0.05    0.34
Q8    1   0.4699 -0.1145  0.3467  11.00000  0.05    0.31
Q9    1   0.1558  0.0010 -0.1025  11.00000  0.05    0.30
Q10   1   0.2038  0.0059  0.2206  11.00000  0.05    0.30
Q11   1   0.3468 -0.2626  0.3108  11.00000  0.05    0.29
Q12   1   0.1289  0.3953  0.1655  11.00000  0.05    0.29
Q13   1  -0.3007  0.4123  0.3437  11.00000  0.05    0.28
Q14   1   0.3870  0.3981  0.1805  11.00000  0.05    0.28
Q15   1   0.3027 -0.0487  0.0354  11.00000  0.05    0.28
Q16   1   0.3607  0.3603  0.2630  11.00000  0.05    0.28
Q17   1   0.1454  0.2972  0.1240  11.00000  0.05    0.27
Q18   1   0.1695  0.3176 -0.0557  11.00000  0.05    0.26
Q19   1   0.4978 -0.3791  0.2368  11.00000  0.05    0.26
Q20   1   0.4996 -0.1351  0.3946  11.00000  0.05    0.26
Q21   1   0.3645 -0.2393  0.0828  11.00000  0.05    0.26
;

loop_
_symmetry_equiv_pos_site_id
_space_group_symop_operation_xyz
1 +X,+Y,+Z
2 -X,-Y,-Z

loop_
_atom_site_label
_atom_site_type_symbol
_atom_site_fract_x
_atom_site_fract_y
_atom_site_fract_z
_atom_site_U_iso_or_equiv
_atom_site_adp_type
_atom_site_occupancy
_atom_site_site_symmetry_multiplicity
_atom_site_calc_flag
_atom_site_refinement_flags
S1 S 0.44955(6) -0.23804(5) 0.28756(4) 0.02212(19) Uani 1 2 d .
S2 S 0.26838(6) 0.35022(5) 0.14667(4) 0.02286(19) Uani 1 2 d .
O1 O 0.37147(19) 0.03456(13) 0.12513(12) 0.0249(4) Uani 1 2 d .
O2 O 0.0986(2) -0.08199(15) -0.19401(13) 0.0348(4) Uani 1 2 d .
O3 O 0.36325(19) 0.33788(14) 0.22748(13) 0.0286(4) Uani 1 2 d .
O4 O 0.29996(19) 0.43131(13) 0.06246(13) 0.0297(4) Uani 1 2 d .
O5 O 0.53989(18) -0.33528(13) 0.25851(12) 0.0266(4) Uani 1 2 d .
O6 O 0.50134(19) -0.16821(14) 0.35771(12) 0.0282(4) Uani 1 2 d .
N2 N 0.2847(2) 0.23251(16) 0.09535(15) 0.0222(4) Uani 1 2 d .
N32 N 0.4386(2) -0.16249(18) 0.17879(15) 0.0222(5) Uani 1 2 d .
N34 N 0.2713(3) 0.0796(2) 0.3780(2) 0.0458(6) Uani 1 2 d .
C1 C 0.2252(3) 0.08915(19) -0.00981(16) 0.0201(5) Uani 1 2 d .
C3 C 0.1582(3) 0.0583(2) -0.09564(17) 0.0217(5) Uani 1 2 d .
C4 C 0.3699(3) -0.18897(19) 0.09298(16) 0.0203(5) Uani 1 2 d .
C5 C 0.2374(3) -0.13744(19) -0.05562(17) 0.0219(5) Uani 1 2 d .
C6 C 0.3058(3) -0.3221(2) -0.02023(18) 0.0260(5) Uani 1 2 d .
C7 C 0.1466(3) 0.2735(2) -0.05349(18) 0.0257(5) Uani 1 2 d .
C8 C 0.0599(3) -0.3996(2) 0.38860(17) 0.0251(5) Uani 1 2 d .
C9 C 0.1460(3) -0.1883(2) 0.37854(17) 0.0244(5) Uani 1 2 d .
C10 C 0.2558(3) -0.27097(19) 0.34120(16) 0.0207(5) Uani 1 2 d .
C11 C 0.2190(3) 0.19935(19) 0.01118(17) 0.0213(5) Uani 1 2 d .
C12 C 0.3026(3) -0.10697(19) 0.03084(16) 0.0201(5) Uani 1 2 d .
C13 C 0.0848(3) 0.2411(2) -0.13753(18) 0.0280(6) Uani 1 2 d .
C14 C 0.0896(3) 0.1334(2) -0.15941(18) 0.0253(5) Uani 1 2 d .
C15 C 0.3696(3) -0.29584(19) 0.06577(17) 0.0236(5) Uani 1 2 d .
C16 C 0.1603(3) -0.0560(2) -0.12181(17) 0.0236(5) Uani 1 2 d .
C17 C 0.2395(3) -0.2435(2) -0.08143(18) 0.0250(5) Uani 1 2 d .
C18 C -0.2350(3) 0.40066(19) 0.31989(17) 0.0226(5) Uani 1 2 d .
C19 C 0.0143(3) 0.2996(2) 0.29645(17) 0.0237(5) Uani 1 2 d .
C20 C -0.0067(3) -0.2134(2) 0.42064(17) 0.0255(5) Uani 1 2 d .
C21 C 0.0709(3) 0.36838(19) 0.21041(17) 0.0210(5) Uani 1 2 d .
C22 C 0.2136(3) -0.3758(2) 0.34483(17) 0.0247(5) Uani 1 2 d .
C23 C -0.1765(3) 0.46829(19) 0.23248(17) 0.0240(5) Uani 1 2 d .
C24 C -0.1375(3) 0.31687(19) 0.35120(17) 0.0235(5) Uani 1 2 d .
C25 C -0.2170(3) -0.3455(2) 0.47411(19) 0.0302(6) Uani 1 2 d .
C26 C -0.0517(3) -0.3194(2) 0.42677(17) 0.0242(5) Uani 1 2 d .
C27 C -0.0236(3) 0.45253(19) 0.17706(18) 0.0240(5) Uani 1 2 d .
C28 C -0.4007(3) 0.4170(2) 0.38053(18) 0.0275(6) Uani 1 2 d .
C29 C 0.4006(4) 0.0890(2) 0.3774(2) 0.0348(6) Uani 1 2 d .
C31 C 0.5663(4) 0.1005(3) 0.3773(3) 0.0490(8) Uani 1 2 d .
C33 C 0.3031(3) 0.00710(19) 0.05382(16) 0.0194(5) Uani 1 2 d .
H6 H 0.30735 -0.3949 -0.0377 0.0312 Uiso 1 2 calc R
H7 H 0.1403 0.34728 -0.0389 0.0308 Uiso 1 2 calc R
H8 H 0.03068 -0.47162 0.39247 0.0301 Uiso 1 2 calc R
H9 H 0.17575 -0.11638 0.37501 0.0293 Uiso 1 2 calc R
H13 H 0.03823 0.29282 -0.18121 0.0336 Uiso 1 2 calc R
H14 H 0.04627 0.11151 -0.21753 0.0304 Uiso 1 2 calc R
H15 H 0.414 -0.35086 0.10717 0.0283 Uiso 1 2 calc R
H17 H 0.1957 -0.26217 -0.14062 0.0300 Uiso 1 2 calc R
H19 H 0.07895 0.24144 0.31749 0.0284 Uiso 1 2 calc R
H20 H -0.08222 -0.15807 0.44576 0.0306 Uiso 1 2 calc R
H22 H 0.2885 -0.43083 0.31783 0.0296 Uiso 1 2 calc R
H23 H -0.24165 0.52573 0.21056 0.0288 Uiso 1 2 calc R
H24 H -0.17623 0.27089 0.41118 0.0281 Uiso 1 2 calc R
H25A H -0.2785 -0.27964 0.49652 0.0362 Uiso 1 2 calc R
H25B H -0.26319 -0.3786 0.4201 0.0362 Uiso 1 2 calc R
H25C H -0.21745 -0.39522 0.53662 0.0362 Uiso 1 2 calc R
H27 H 0.0158 0.49851 0.11726 0.0288 Uiso 1 2 calc R
H28A H -0.42071 0.36212 0.43893 0.0330 Uiso 1 2 calc R
H28B H -0.41512 0.488 0.41063 0.0330 Uiso 1 2 calc R
H28C H -0.47394 0.41137 0.33142 0.0330 Uiso 1 2 calc R
H31A H 0.59731 0.16204 0.32186 0.1141 Uiso 1 2 calc R
H31B H 0.61143 0.03231 0.36133 0.1071 Uiso 1 2 calc R
H31C H 0.58201 0.13066 0.45091 0.0539 Uiso 1 2 calc R
H2 H 0.32555 0.18173 0.13076 0.0350 Uiso 1 2 calc R
H32 H 0.43647 -0.10245 0.19049 0.0380 Uiso 1 2 calc R

loop_
_atom_site_aniso_label
_atom_site_aniso_U_11
_atom_site_aniso_U_22
_atom_site_aniso_U_33
_atom_site_aniso_U_12
_atom_site_aniso_U_13
_atom_site_aniso_U_23
S1 0.0216(3) 0.0217(4) 0.0226(3) 0.0021(2) -0.0048(2) 0.0015(2)
S2 0.0232(3) 0.0182(4) 0.0262(3) 0.0001(2) -0.0018(2) -0.0034(2)
O1 0.0298(9) 0.0215(10) 0.0246(8) 0.0011(7) -0.0087(7) -0.0022(7)
O2 0.0491(12) 0.0287(11) 0.0309(9) -0.0004(9) -0.0187(8) -0.0041(8)
O3 0.0268(9) 0.0272(11) 0.0333(9) -0.0004(7) -0.0075(7) -0.0079(7)
O4 0.0309(10) 0.0194(10) 0.0350(9) -0.0026(7) 0.0035(7) 0.0006(7)
O5 0.0245(9) 0.0225(10) 0.0303(9) 0.0058(7) -0.0022(7) 0.0020(7)
O6 0.0279(9) 0.0295(11) 0.0282(9) 0.0003(7) -0.0088(7) -0.0003(7)
N2 0.0272(11) 0.0169(11) 0.0225(10) 0.0013(9) -0.0050(8) -0.0020(8)
N32 0.0255(11) 0.0177(12) 0.0226(10) -0.0000(9) -0.0031(8) 0.0004(8)
N34 0.0468(16) 0.0401(16) 0.0505(15) 0.0060(12) -0.0094(12) -0.0100(12)
C1 0.0182(11) 0.0223(13) 0.0179(11) -0.0011(9) 0.0016(9) -0.0003(9)
C3 0.0212(12) 0.0225(14) 0.0193(11) -0.0008(10) 0.0009(9) -0.0001(9)
C4 0.0184(12) 0.0222(13) 0.0181(11) -0.0000(9) 0.0019(9) 0.0002(9)
C5 0.0227(12) 0.0221(14) 0.0189(11) -0.0011(10) 0.0010(9) -0.0002(9)
C6 0.0325(14) 0.0195(14) 0.0243(12) -0.0030(10) -0.0001(10) -0.0021(9)
C7 0.0296(13) 0.0208(14) 0.0237(12) 0.0023(10) 0.0006(10) 0.0016(9)
C8 0.0274(13) 0.0271(15) 0.0216(11) -0.0023(10) -0.0066(10) -0.0006(9)
C9 0.0306(13) 0.0232(14) 0.0193(11) 0.0024(10) -0.0055(10) -0.0002(9)
C10 0.0221(12) 0.0235(14) 0.0154(10) 0.0012(10) -0.0023(9) 0.0009(9)
C11 0.0196(12) 0.0225(14) 0.0192(11) -0.0003(10) 0.0025(9) -0.0001(9)
C12 0.0189(12) 0.0210(13) 0.0185(11) -0.0011(9) 0.0013(9) -0.0010(9)
C13 0.0334(14) 0.0254(15) 0.0232(12) 0.0041(11) -0.0040(10) 0.0048(10)
C14 0.0261(13) 0.0295(15) 0.0196(11) -0.0002(11) -0.0028(9) -0.0004(10)
C15 0.0240(12) 0.0207(14) 0.0235(12) 0.0015(10) 0.0007(9) 0.0008(9)
C16 0.0243(13) 0.0247(14) 0.0210(11) -0.0012(10) -0.0020(9) -0.0015(9)
C17 0.0301(14) 0.0237(14) 0.0208(11) -0.0025(11) -0.0028(10) -0.0033(9)
C18 0.0226(12) 0.0238(14) 0.0224(11) -0.0003(10) -0.0053(9) -0.0065(9)
C19 0.0267(13) 0.0215(14) 0.0243(12) -0.0007(10) -0.0085(10) -0.0006(9)
C20 0.0253(13) 0.0294(15) 0.0213(11) 0.0053(11) -0.0051(9) -0.0008(10)
C21 0.0223(12) 0.0200(13) 0.0213(11) -0.0008(10) -0.0039(9) -0.0064(9)
C22 0.0279(13) 0.0271(14) 0.0193(11) 0.0027(11) -0.0063(9) -0.0015(9)
C23 0.0269(13) 0.0208(14) 0.0246(12) 0.0040(10) -0.0066(10) -0.0043(9)
C24 0.0260(13) 0.0253(14) 0.0198(11) -0.0019(10) -0.0062(9) 0.0001(9)
C25 0.0258(13) 0.0389(16) 0.0261(12) 0.0002(11) -0.0057(10) -0.0029(11)
C26 0.0266(13) 0.0309(15) 0.0165(11) -0.0019(10) -0.0077(9) 0.0003(9)
C27 0.0299(13) 0.0203(13) 0.0221(11) -0.0004(10) -0.0056(10) -0.0026(9)
C28 0.0242(13) 0.0305(15) 0.0272(12) 0.0012(11) -0.0037(10) -0.0028(10)
C29 0.0484(18) 0.0255(16) 0.0290(13) 0.0002(13) -0.0026(12) -0.0071(11)
C31 0.0476(19) 0.053(2) 0.0454(19) -0.0167(17) 0.0009(15) -0.0092(17)
C33 0.0179(11) 0.0217(13) 0.0159(10) 0.0012(9) 0.0026(9) -0.0006(9)

loop_
_atom_type_symbol
_atom_type_description
_atom_type_scat_dispersion_real
_atom_type_scat_dispersion_imag
_atom_type_scat_source
C C 0.0181 0.0091
;
International Tables for Crystallography
(Vol. C, Tables 4.2.6.8 and 6.1.1.4)
;
H H 0.0000 0.0000
;
International Tables for Crystallography
(Vol. C, Table 6.1.1.4)
;
O O 0.0492 0.0322
;
International Tables for Crystallography
(Vol. C, Tables 4.2.6.8 and 6.1.1.4)
;
N N 0.0311 0.0180
;
International Tables for Crystallography
(Vol. C, Tables 4.2.6.8 and 6.1.1.4)
;
S S 0.3331 0.5567
;
International Tables for Crystallography
(Vol. C, Tables 4.2.6.8 and 6.1.1.4)
;

loop_
_geom_angle_atom_site_label_1
_geom_angle_atom_site_label_2
_geom_angle_atom_site_label_3
_geom_angle
_geom_angle_publ_flag
O5 S1 O6 119.42(10) yes
O5 S1 N32 109.59(10) yes
O5 S1 C10 108.03(11) yes
O6 S1 N32 104.07(11) yes
O6 S1 C10 109.40(10) yes
N32 S1 C10 105.46(10) yes
O3 S2 O4 119.82(11) yes
O3 S2 N2 103.74(11) yes
O3 S2 C21 108.53(10) yes
O4 S2 N2 109.86(10) yes
O4 S2 C21 108.24(10) yes
N2 S2 C21 105.78(11) yes
S2 N2 C11 128.58(17) yes
S1 N32 C4 125.94(18) yes
C3 C1 C11 118.4(2) yes
C3 C1 C33 119.8(2) yes
C11 C1 C33 121.8(2) yes
C1 C3 C14 121.3(2) yes
C1 C3 C16 121.2(2) yes
C14 C3 C16 117.5(2) yes
N32 C4 C12 120.1(2) yes
N32 C4 C15 120.6(2) yes
C12 C4 C15 119.3(2) yes
C12 C5 C16 120.8(2) yes
C12 C5 C17 121.7(2) yes
C16 C5 C17 117.5(2) yes
C15 C6 C17 120.7(2) yes
C11 C7 C13 121.1(2) yes
C22 C8 C26 121.0(2) yes
C10 C9 C20 118.7(2) yes
S1 C10 C9 118.36(18) yes
S1 C10 C22 120.38(17) yes
C9 C10 C22 121.2(2) yes
N2 C11 C1 119.8(2) yes
N2 C11 C7 121.1(2) yes
C1 C11 C7 119.1(2) yes
C4 C12 C5 118.0(2) yes
C4 C12 C33 121.7(2) yes
C5 C12 C33 120.3(2) yes
C7 C13 C14 120.7(2) yes
C3 C14 C13 119.4(2) yes
C4 C15 C6 120.9(2) yes
O2 C16 C3 120.7(2) yes
O2 C16 C5 121.2(2) yes
C3 C16 C5 118.1(2) yes
C5 C17 C6 119.4(2) yes
C23 C18 C24 118.9(2) yes
C23 C18 C28 121.1(2) yes
C24 C18 C28 119.98(19) yes
C21 C19 C24 119.1(2) yes
C9 C20 C26 121.1(2) yes
S2 C21 C19 118.48(18) yes
S2 C21 C27 120.34(16) yes
C19 C21 C27 121.1(2) yes
C8 C22 C10 119.1(2) yes
C18 C23 C27 120.6(2) yes
C18 C24 C19 121.1(2) yes
C8 C26 C20 118.8(2) yes
C8 C26 C25 120.8(2) yes
C20 C26 C25 120.4(2) yes
C21 C27 C23 119.1(2) yes
N34 C29 C31 179.6(3) yes
O1 C33 C1 120.0(2) yes
O1 C33 C12 120.2(2) yes
C1 C33 C12 119.8(2) yes

loop_
_geom_bond_atom_site_label_1
_geom_bond_atom_site_label_2
_geom_bond_distance
_geom_bond_publ_flag
S1 O5 1.4347(17) yes
S1 O6 1.4323(19) yes
S1 N32 1.643(2) yes
S1 C10 1.762(2) yes
S2 O3 1.4290(19) yes
S2 O4 1.4321(17) yes
S2 N2 1.633(2) yes
S2 C21 1.763(2) yes
O1 C33 1.247(3) yes
O2 C16 1.215(3) yes
N2 C11 1.397(3) yes
N32 C4 1.402(3) yes
N34 C29 1.138(4) yes
C1 C3 1.411(3) yes
C1 C11 1.417(3) yes
C1 C33 1.481(3) yes
C3 C14 1.386(3) yes
C3 C16 1.487(4) yes
C4 C12 1.424(3) yes
C4 C15 1.403(3) yes
C5 C12 1.407(3) yes
C5 C16 1.493(3) yes
C5 C17 1.386(3) yes
C6 C15 1.378(4) yes
C6 C17 1.384(3) yes
C7 C11 1.402(3) yes
C7 C13 1.373(4) yes
C8 C22 1.393(3) yes
C8 C26 1.393(3) yes
C9 C10 1.404(3) yes
C9 C20 1.385(3) yes
C10 C22 1.383(4) yes
C12 C33 1.476(3) yes
C13 C14 1.389(4) yes
C18 C23 1.394(3) yes
C18 C24 1.395(3) yes
C18 C28 1.508(3) yes
C19 C21 1.386(3) yes
C19 C24 1.382(3) yes
C20 C26 1.402(4) yes
C21 C27 1.392(3) yes
C23 C27 1.390(3) yes
C25 C26 1.501(3) yes
C29 C31 1.460(5) yes

loop_
_geom_hbond_atom_site_label_D
_geom_hbond_atom_site_label_H
_geom_hbond_atom_site_label_A
_geom_hbond_distance_DA
_geom_hbond_distance_DH
_geom_hbond_distance_HA
_geom_hbond_angle_DHA
_geom_hbond_publ_flag
N2 H2 O1 2.576(3) 0.856 1.865 139.4 no
N32 H32 O1 2.585(3) 0.774 1.962 137.4 no
